data_7214163
loop_
_publ_author_name
'Zhang, Xiao-min'
'Li, Jian-qiang'
'Liu, Shu-juan'
'Luo, Ming-biao'
'Xu, Wen-yuan'
'Luo, Feng'

_publ_section_title
;
 Modulation of experimental conditions towards generation of a
 heterometallic Na2Co4 cluster or a homometallic Co4 cluster and ligand
 formed in situ
;
_journal_issue 13
_journal_name_full CrystEngComm
_journal_page_first 2570
_journal_paper_doi 10.1039/c3ce42466a
_journal_volume 16
_journal_year 2014
_chemical_formula_sum 'C98 H68 Co4 N10 Na2 O10'
_chemical_formula_weight 1827.32
_chemical_name_systematic
; 
 ? 
;
_space_group_IT_number 2
_symmetry_cell_setting triclinic
_symmetry_space_group_name_Hall '-P 1'
_symmetry_space_group_name_H-M 'P -1'
_atom_sites_solution_hydrogens geom
_atom_sites_solution_primary direct
_atom_sites_solution_secondary difmap
_audit_creation_method SHELXL-97
_cell_angle_alpha 68.967(3)
_cell_angle_beta 62.873(4)
_cell_angle_gamma 68.017(3)
_cell_formula_units_Z 1
_cell_length_a 13.2745(8)
_cell_length_b 13.8673(7)
_cell_length_c 14.0374(8)
_cell_measurement_reflns_used 4106
_cell_measurement_temperature 296(2)
_cell_measurement_theta_max 20.21
_cell_measurement_theta_min 2.70
_cell_volume 2076.4(2)
_computing_cell_refinement 'Bruker SMART'
_computing_data_collection 'Bruker SMART'
_computing_data_reduction 'Bruker SAINT'
_computing_molecular_graphics 'Bruker SHELXTL'
_computing_publication_material 'Bruker SHELXTL'
_computing_structure_refinement 'SHELXL-97 (Sheldrick, 1997)'
_computing_structure_solution 'SHELXS-97 (Sheldrick, 1990)'
_diffrn_ambient_temperature 296(2)
_diffrn_measured_fraction_theta_full 1.000
_diffrn_measured_fraction_theta_max 1.000
_diffrn_measurement_device_type 'CCD area detector'
_diffrn_measurement_method 'phi and omega scans'
_diffrn_radiation_monochromator graphite
_diffrn_radiation_source 'fine-focus sealed tube'
_diffrn_radiation_type MoK\a
_diffrn_radiation_wavelength 0.71073
_diffrn_reflns_av_R_equivalents 0.0575
_diffrn_reflns_av_sigmaI/netI 0.0543
_diffrn_reflns_limit_h_max 15
_diffrn_reflns_limit_h_min -15
_diffrn_reflns_limit_k_max 16
_diffrn_reflns_limit_k_min -16
_diffrn_reflns_limit_l_max 16
_diffrn_reflns_limit_l_min -16
_diffrn_reflns_number 30727
_diffrn_reflns_theta_full 25.00
_diffrn_reflns_theta_max 25.00
_diffrn_reflns_theta_min 1.63
_exptl_absorpt_coefficient_mu 0.865
_exptl_absorpt_correction_T_max 0.8193
_exptl_absorpt_correction_T_min 0.8063
_exptl_absorpt_correction_type multi-scan
_exptl_crystal_colour Purple
_exptl_crystal_density_diffrn 1.461
_exptl_crystal_density_method 'not measured'
_exptl_crystal_description Block
_exptl_crystal_F_000 936
_exptl_crystal_size_max 0.26
_exptl_crystal_size_mid 0.25
_exptl_crystal_size_min 0.24
_refine_diff_density_max 0.330
_refine_diff_density_min -0.203
_refine_diff_density_rms 0.054
_refine_ls_extinction_method none
_refine_ls_goodness_of_fit_ref 0.995
_refine_ls_hydrogen_treatment mixed
_refine_ls_matrix_type full
_refine_ls_number_parameters 591
_refine_ls_number_reflns 7315
_refine_ls_number_restraints 2
_refine_ls_restrained_S_all 0.995
_refine_ls_R_factor_all 0.0827
_refine_ls_R_factor_gt 0.0441
_refine_ls_shift/su_max 0.001
_refine_ls_shift/su_mean 0.000
_refine_ls_structure_factor_coef Fsqd
_refine_ls_weighting_details 'calc w=1/[\s^2^(Fo^2^)+(0.0580P)^2^+0.0000P] where P=(Fo^2^+2Fc^2^)/3'
_refine_ls_weighting_scheme calc
_refine_ls_wR_factor_gt 0.0975
_refine_ls_wR_factor_ref 0.1171
_reflns_number_gt 4729
_reflns_number_total 7315
_reflns_threshold_expression >2sigma(I)
_cod_data_source_file c3ce42466a.txt
_cod_data_source_block 2
_cod_depositor_comments
;
The following automatic conversions were performed:

'_symmetry_cell_setting' value 'Triclinic' changed to 'triclinic'
according to
/usr/data/users/saulius/crontab/automatic-downloads/current/RSC/lib/dictionaries/cif_core.dic
dictionary named 'cif_core.dic' version 2.4.2 from
2011-04-26.

'_exptl_absorpt_correction_type' value 'Multi-scan'
changed to 'multi-scan' according to
/usr/data/users/saulius/crontab/automatic-downloads/current/RSC/lib/dictionaries/cif_core.dic
dictionary named 'cif_core.dic' version 2.4.2 from 2011-04-26.

Automatic conversion script
Id: cif_fix_values 2281 2013-09-26 08:29:07Z andrius 
;
_cod_original_sg_symbol_H-M P-1
_cod_database_code 7214163

loop_
_symmetry_equiv_pos_as_xyz
'x, y, z'
'-x, -y, -z'

loop_
_atom_site_label
_atom_site_type_symbol
_atom_site_fract_x
_atom_site_fract_y
_atom_site_fract_z
_atom_site_U_iso_or_equiv
_atom_site_adp_type
_atom_site_occupancy
_atom_site_symmetry_multiplicity
_atom_site_calc_flag
_atom_site_refinement_flags
C1 C 0.3113(3) -0.0917(2) 0.5723(3) 0.0440(8) Uani 1 1 d .
C2 C 0.4137(3) -0.0779(3) 0.8354(3) 0.0475(8) Uani 1 1 d .
C3 C 0.2791(3) 0.1969(3) 0.3593(3) 0.0477(8) Uani 1 1 d .
C4 C 0.2144(3) 0.1979(3) 0.7110(3) 0.0507(9) Uani 1 1 d .
C5 C 0.2408(3) -0.1380(3) 0.6811(3) 0.0488(8) Uani 1 1 d .
C6 C 0.5826(4) 0.5484(3) 0.3006(4) 0.0774(12) Uani 1 1 d .
H6 H 0.6524 0.5668 0.2522 0.093 Uiso 1 1 calc R
C7 C 0.2751(3) 0.1150(3) 0.3277(3) 0.0514(9) Uani 1 1 d .
C8 C 0.1103(3) 0.2171(3) 0.6926(3) 0.0550(9) Uani 1 1 d .
C9 C 0.4643(3) 0.4236(3) 0.3713(3) 0.0512(9) Uani 1 1 d .
C10 C 0.2576(3) -0.0366(3) 0.4963(3) 0.0499(9) Uani 1 1 d .
C11 C 0.3280(3) 0.0012(3) 0.3767(3) 0.0512(9) Uani 1 1 d D
C12 C 0.3667(3) 0.0018(3) 0.8944(3) 0.0568(9) Uani 1 1 d .
C13 C 0.3259(4) 0.1159(3) 0.8381(3) 0.0594(10) Uani 1 1 d D
C14 C 0.0158(4) 0.2939(3) 0.5708(4) 0.0726(11) Uani 1 1 d .
H14 H 0.0145 0.3349 0.5022 0.087 Uiso 1 1 calc R
C15 C 0.1882(4) 0.5261(3) 0.5725(3) 0.0720(11) Uani 1 1 d .
H15 H 0.1187 0.5059 0.6179 0.086 Uiso 1 1 calc R
C16 C 0.2200(3) 0.1352(3) 0.8126(3) 0.0545(9) Uani 1 1 d .
C17 C 0.1190(3) -0.1205(3) 0.7137(3) 0.0678(11) Uani 1 1 d .
C18 C -0.0798(4) 0.1928(4) 0.7446(4) 0.0874(14) Uani 1 1 d .
H18 H -0.1433 0.1648 0.7946 0.105 Uiso 1 1 calc R
C19 C 0.3739(3) 0.4938(3) 0.4391(3) 0.0532(9) Uani 1 1 d .
C20 C 0.3007(4) 0.6507(3) 0.5113(4) 0.0808(13) Uani 1 1 d .
H20 H 0.3089 0.7132 0.5143 0.097 Uiso 1 1 calc R
C21 C 0.1761(4) 0.4835(3) 0.3134(3) 0.0752(12) Uani 1 1 d .
H21 H 0.1759 0.5370 0.3388 0.090 Uiso 1 1 calc R
C22 C 0.5426(4) -0.3923(3) 0.9805(4) 0.0756(12) Uani 1 1 d .
H22 H 0.5754 -0.4631 1.0082 0.091 Uiso 1 1 calc R
C23 C 0.4994(4) 0.6140(3) 0.3684(4) 0.0782(13) Uani 1 1 d .
H23 H 0.5141 0.6746 0.3681 0.094 Uiso 1 1 calc R
C24 C 0.0574(4) -0.1665(4) 0.8231(4) 0.0867(14) Uani 1 1 d .
H24 H -0.0230 -0.1565 0.8479 0.104 Uiso 1 1 calc R
C25 C 0.2228(3) 0.3042(3) 0.3170(3) 0.0541(9) Uani 1 1 d .
C26 C 0.5413(3) -0.3609(3) 0.8747(3) 0.0643(10) Uani 1 1 d .
H26 H 0.5715 -0.4125 0.8342 0.077 Uiso 1 1 calc R
C27 C 0.1278(4) 0.4363(4) 0.1959(4) 0.0866(13) Uani 1 1 d .
H27 H 0.0955 0.4553 0.1432 0.104 Uiso 1 1 calc R
C28 C 0.3917(4) 0.5897(3) 0.4385(3) 0.0635(10) Uani 1 1 d .
C29 C 0.3608(4) -0.0279(4) 1.0032(3) 0.0796(13) Uani 1 1 d .
H29 H 0.3290 0.0250 1.0422 0.096 Uiso 1 1 calc R
C30 C 0.4534(3) -0.1853(3) 0.8900(3) 0.0518(9) Uani 1 1 d .
C31 C 0.2246(3) 0.1398(3) 0.2497(3) 0.0671(11) Uani 1 1 d .
H31 H 0.2234 0.0843 0.2282 0.081 Uiso 1 1 calc R
C32 C 0.1244(4) 0.0941(3) 0.8921(3) 0.0761(12) Uani 1 1 d .
H32 H 0.1287 0.0532 0.9598 0.091 Uiso 1 1 calc R
C33 C 0.0154(3) 0.1732(3) 0.7740(4) 0.0677(11) Uani 1 1 d .
C34 C 0.1750(3) 0.3271(3) 0.2371(3) 0.0665(11) Uani 1 1 d .
C35 C 0.1773(4) 0.2427(4) 0.2046(3) 0.0792(13) Uani 1 1 d .
H35 H 0.1467 0.2561 0.1519 0.095 Uiso 1 1 calc R
C36 C 0.0682(4) -0.0601(4) 0.6355(4) 0.0908(14) Uani 1 1 d .
H36 H -0.0120 -0.0467 0.6550 0.109 Uiso 1 1 calc R
C37 C 0.3017(7) 0.1999(5) 0.8981(5) 0.0966(17) Uani 1 1 d .
C38 C 0.3520(5) -0.0779(4) 0.3128(4) 0.0763(13) Uani 1 1 d .
C39 C 0.2346(4) -0.2399(3) 0.8535(3) 0.0664(11) Uani 1 1 d .
H39 H 0.2732 -0.2814 0.9016 0.080 Uiso 1 1 calc R
C40 C 0.4489(4) -0.2126(3) 0.9986(3) 0.0659(11) Uani 1 1 d .
C41 C 0.5656(3) 0.4540(3) 0.3021(3) 0.0637(10) Uani 1 1 d .
H41 H 0.6245 0.4111 0.2550 0.076 Uiso 1 1 calc R
C42 C 0.4965(4) -0.3204(4) 1.0422(3) 0.0791(13) Uani 1 1 d .
H42 H 0.4958 -0.3413 1.1132 0.095 Uiso 1 1 calc R
C43 C 0.1364(3) -0.0208(4) 0.5303(3) 0.0777(12) Uani 1 1 d .
H43 H 0.1011 0.0181 0.4792 0.093 Uiso 1 1 calc R
C44 C 0.1141(4) -0.2246(4) 0.8918(3) 0.0794(13) Uani 1 1 d .
H44 H 0.0732 -0.2545 0.9644 0.095 Uiso 1 1 calc R
C45 C 0.3994(4) -0.1306(4) 1.0546(3) 0.0820(13) Uani 1 1 d .
H45 H 0.3926 -0.1461 1.1271 0.098 Uiso 1 1 calc R
C46 C 0.0253(4) 0.1116(4) 0.8744(4) 0.0850(13) Uani 1 1 d .
H46 H -0.0357 0.0824 0.9292 0.102 Uiso 1 1 calc R
C47 C 0.1297(4) 0.5129(4) 0.2331(4) 0.0914(14) Uani 1 1 d .
H47 H 0.1003 0.5847 0.2051 0.110 Uiso 1 1 calc R
C48 C -0.0796(4) 0.2520(3) 0.6446(4) 0.0843(13) Uani 1 1 d .
H48 H -0.1424 0.2646 0.6251 0.101 Uiso 1 1 calc R
C49 C 0.2009(4) 0.6197(3) 0.5775(4) 0.0824(13) Uani 1 1 d .
H49 H 0.1408 0.6604 0.6261 0.099 Uiso 1 1 calc R
Co1 Co 0.27651(4) 0.31695(3) 0.48912(4) 0.05139(16) Uani 1 1 d .
Co2 Co 0.52431(4) 0.19639(3) 0.32220(3) 0.04592(15) Uani 1 1 d .
H1A H 0.3990(13) 0.000(2) 0.370(2) 0.038(8) Uiso 1 1 d D
H2A H 0.3844(18) 0.132(2) 0.7731(14) 0.041(9) Uiso 1 1 d D
H1M H 0.408(4) -0.055(3) 0.232(4) 0.104(15) Uiso 1 1 d .
H2M H 0.264(4) -0.093(4) 0.327(4) 0.132(17) Uiso 1 1 d .
H3M H 0.403(5) -0.159(5) 0.344(5) 0.17(2) Uiso 1 1 d .
H4M H 0.374(5) 0.200(4) 0.909(4) 0.15(2) Uiso 1 1 d .
H5M H 0.234(4) 0.187(3) 0.972(4) 0.109(17) Uiso 1 1 d .
H6M H 0.265(4) 0.283(4) 0.856(4) 0.14(2) Uiso 1 1 d .
N1 N 0.4988(2) -0.2608(2) 0.8295(2) 0.0536(7) Uani 1 1 d .
N2 N 0.2968(2) -0.1981(2) 0.7516(2) 0.0518(7) Uani 1 1 d .
N3 N 0.2205(3) 0.3828(2) 0.3555(2) 0.0600(8) Uani 1 1 d .
N4 N 0.2721(3) 0.4653(2) 0.5052(2) 0.0574(8) Uani 1 1 d .
N5 N 0.1080(3) 0.2784(2) 0.5929(3) 0.0587(8) Uani 1 1 d .
Na1 Na 0.40004(11) 0.07025(9) 0.57995(10) 0.0498(3) Uani 1 1 d .
O1 O 0.42343(19) -0.05847(16) 0.73370(17) 0.0483(6) Uani 1 1 d .
O2 O 0.42331(18) -0.10293(16) 0.54935(16) 0.0444(5) Uani 1 1 d .
O3 O 0.33464(18) 0.18138(16) 0.42399(17) 0.0474(5) Uani 1 1 d .
O4 O 0.44415(19) 0.33260(16) 0.38226(18) 0.0537(6) Uani 1 1 d .
O5 O 0.30261(19) 0.23535(17) 0.63076(18) 0.0514(6) Uani 1 1 d .

loop_
_atom_site_aniso_label
_atom_site_aniso_U_11
_atom_site_aniso_U_22
_atom_site_aniso_U_33
_atom_site_aniso_U_23
_atom_site_aniso_U_13
_atom_site_aniso_U_12
C1 0.046(2) 0.0433(19) 0.048(2) -0.0170(16) -0.0118(17) -0.0189(16)
C2 0.052(2) 0.053(2) 0.040(2) -0.0101(17) -0.0134(17) -0.0214(17)
C3 0.050(2) 0.052(2) 0.045(2) -0.0102(17) -0.0160(17) -0.0205(17)
C4 0.052(2) 0.044(2) 0.053(2) -0.0234(18) -0.0084(19) -0.0112(17)
C5 0.050(2) 0.057(2) 0.044(2) -0.0154(18) -0.0093(18) -0.0258(18)
C6 0.093(3) 0.061(3) 0.085(3) 0.008(2) -0.039(3) -0.043(3)
C7 0.057(2) 0.059(2) 0.045(2) -0.0074(17) -0.0186(18) -0.0256(18)
C8 0.056(2) 0.042(2) 0.056(2) -0.0130(18) -0.010(2) -0.0124(18)
C9 0.071(2) 0.038(2) 0.053(2) -0.0030(17) -0.031(2) -0.0183(18)
C10 0.052(2) 0.058(2) 0.049(2) -0.0123(18) -0.0174(18) -0.0255(18)
C11 0.054(2) 0.058(2) 0.050(2) -0.0150(18) -0.0192(19) -0.0224(19)
C12 0.072(3) 0.057(2) 0.048(2) -0.0103(18) -0.023(2) -0.0249(19)
C13 0.070(3) 0.063(3) 0.046(2) -0.018(2) -0.010(2) -0.027(2)
C14 0.060(3) 0.063(3) 0.080(3) -0.008(2) -0.024(2) -0.011(2)
C15 0.074(3) 0.060(3) 0.077(3) -0.026(2) -0.025(2) -0.007(2)
C16 0.059(2) 0.052(2) 0.046(2) -0.0192(18) -0.0058(19) -0.0168(18)
C17 0.057(2) 0.094(3) 0.059(3) -0.016(2) -0.014(2) -0.035(2)
C18 0.054(3) 0.082(3) 0.111(4) -0.015(3) -0.015(3) -0.028(2)
C19 0.070(3) 0.036(2) 0.060(2) -0.0044(17) -0.037(2) -0.0099(18)
C20 0.113(4) 0.042(2) 0.104(4) -0.019(2) -0.056(3) -0.013(3)
C21 0.084(3) 0.057(3) 0.079(3) -0.009(2) -0.037(3) -0.012(2)
C22 0.100(3) 0.061(3) 0.072(3) 0.011(2) -0.045(3) -0.034(2)
C23 0.104(4) 0.046(2) 0.105(4) -0.005(2) -0.059(3) -0.028(2)
C24 0.062(3) 0.136(4) 0.062(3) -0.015(3) -0.005(2) -0.055(3)
C25 0.054(2) 0.056(2) 0.053(2) -0.0055(18) -0.0213(19) -0.0189(18)
C26 0.075(3) 0.057(3) 0.057(3) 0.000(2) -0.023(2) -0.027(2)
C27 0.095(3) 0.077(3) 0.091(3) 0.005(3) -0.059(3) -0.017(3)
C28 0.087(3) 0.035(2) 0.079(3) -0.011(2) -0.046(3) -0.011(2)
C29 0.116(4) 0.084(3) 0.051(3) -0.023(2) -0.031(3) -0.031(3)
C30 0.058(2) 0.059(2) 0.042(2) -0.0054(18) -0.0159(18) -0.0273(18)
C31 0.080(3) 0.070(3) 0.068(3) -0.009(2) -0.036(2) -0.031(2)
C32 0.079(3) 0.077(3) 0.056(3) -0.003(2) -0.011(2) -0.033(2)
C33 0.058(3) 0.057(2) 0.078(3) -0.010(2) -0.015(2) -0.022(2)
C34 0.071(3) 0.066(3) 0.068(3) -0.003(2) -0.036(2) -0.023(2)
C35 0.094(3) 0.093(3) 0.072(3) -0.008(3) -0.052(3) -0.030(3)
C36 0.053(3) 0.140(4) 0.076(3) -0.008(3) -0.017(2) -0.043(3)
C37 0.134(5) 0.085(4) 0.089(4) -0.039(3) -0.035(4) -0.037(4)
C38 0.099(4) 0.068(3) 0.071(3) -0.021(2) -0.030(3) -0.027(3)
C39 0.074(3) 0.076(3) 0.050(2) -0.008(2) -0.018(2) -0.032(2)
C40 0.085(3) 0.076(3) 0.046(2) -0.003(2) -0.029(2) -0.034(2)
C41 0.072(3) 0.056(2) 0.066(3) -0.009(2) -0.024(2) -0.025(2)
C42 0.111(4) 0.081(3) 0.063(3) 0.009(3) -0.051(3) -0.044(3)
C43 0.061(3) 0.117(4) 0.063(3) -0.007(3) -0.026(2) -0.039(3)
C44 0.078(3) 0.109(4) 0.045(2) -0.008(2) -0.003(2) -0.052(3)
C45 0.129(4) 0.084(3) 0.047(2) -0.006(2) -0.042(3) -0.037(3)
C46 0.069(3) 0.087(3) 0.074(3) -0.006(3) -0.001(3) -0.037(3)
C47 0.103(4) 0.061(3) 0.102(4) -0.002(3) -0.052(3) -0.010(3)
C48 0.064(3) 0.080(3) 0.103(4) -0.005(3) -0.034(3) -0.023(2)
C49 0.103(4) 0.052(3) 0.096(4) -0.040(2) -0.040(3) 0.002(2)
Co1 0.0569(3) 0.0418(3) 0.0537(3) -0.0135(2) -0.0171(2) -0.0125(2)
Co2 0.0542(3) 0.0424(3) 0.0402(3) -0.0082(2) -0.0141(2) -0.0167(2)
N1 0.0603(19) 0.0508(19) 0.0476(18) -0.0051(15) -0.0160(15) -0.0230(15)
N2 0.0572(18) 0.0556(18) 0.0419(17) -0.0114(15) -0.0098(15) -0.0243(15)
N3 0.064(2) 0.0479(19) 0.064(2) -0.0088(16) -0.0234(17) -0.0138(15)
N4 0.069(2) 0.0411(17) 0.062(2) -0.0144(15) -0.0268(18) -0.0079(15)
N5 0.0496(19) 0.0487(18) 0.071(2) -0.0157(17) -0.0184(17) -0.0082(14)
Na1 0.0567(8) 0.0423(8) 0.0447(8) -0.0128(6) -0.0114(7) -0.0134(6)
O1 0.0624(15) 0.0463(13) 0.0356(13) -0.0072(10) -0.0161(11) -0.0181(11)
O2 0.0443(13) 0.0481(13) 0.0404(13) -0.0103(10) -0.0111(11) -0.0171(10)
O3 0.0523(14) 0.0453(13) 0.0517(14) -0.0139(11) -0.0218(12) -0.0139(11)
O4 0.0630(15) 0.0412(13) 0.0567(15) -0.0144(11) -0.0148(12) -0.0193(11)
O5 0.0518(14) 0.0517(14) 0.0480(14) -0.0133(11) -0.0105(12) -0.0188(11)

loop_
_atom_type_symbol
_atom_type_description
_atom_type_scat_dispersion_real
_atom_type_scat_dispersion_imag
_atom_type_scat_source
C C 0.0033 0.0016 'International Tables Vol C Tables 4.2.6.8 and 6.1.1.4'
H H 0.0000 0.0000 'International Tables Vol C Tables 4.2.6.8 and 6.1.1.4'
O O 0.0106 0.0060 'International Tables Vol C Tables 4.2.6.8 and 6.1.1.4'
N N 0.0061 0.0033 'International Tables Vol C Tables 4.2.6.8 and 6.1.1.4'
Co Co 0.3494 0.9721 'International Tables Vol C Tables 4.2.6.8 and 6.1.1.4'
Na Na 0.0362 0.0249 'International Tables Vol C Tables 4.2.6.8 and 6.1.1.4'

loop_
_geom_angle_atom_site_label_1
_geom_angle_atom_site_label_2
_geom_angle_atom_site_label_3
_geom_angle
_geom_angle_site_symmetry_1
_geom_angle_site_symmetry_3
O2 C1 C10 123.4(3) . .
O2 C1 C5 119.0(3) . .
C10 C1 C5 117.7(3) . .
O2 C1 Na1 56.17(13) . .
C10 C1 Na1 103.2(2) . .
C5 C1 Na1 110.25(19) . .
O1 C2 C12 123.3(3) . .
O1 C2 C30 119.0(3) . .
C12 C2 C30 117.7(3) . .
O3 C3 C7 123.4(3) . .
O3 C3 C25 118.6(3) . .
C7 C3 C25 117.9(3) . .
O5 C4 C16 122.7(3) . .
O5 C4 C8 119.3(3) . .
C16 C4 C8 117.9(3) . .
O5 C4 Na1 58.98(15) . .
C16 C4 Na1 98.1(2) . .
C8 C4 Na1 110.6(2) . .
N2 C5 C17 121.6(3) . .
N2 C5 C1 116.7(3) . .
C17 C5 C1 121.7(3) . .
C23 C6 C41 121.7(4) . .
C23 C6 H6 119.1 . .
C41 C6 H6 119.1 . .
C3 C7 C31 119.5(3) . .
C3 C7 C11 118.3(3) . .
C31 C7 C11 122.1(3) . .
N5 C8 C33 122.2(4) . .
N5 C8 C4 116.2(3) . .
C33 C8 C4 121.5(4) . .
O4 C9 C41 125.1(3) . .
O4 C9 C19 117.3(3) . .
C41 C9 C19 117.7(3) . .
C1 C10 C43 119.5(3) . .
C1 C10 C11 121.2(3) . .
C43 C10 C11 119.3(3) . .
C10 C11 C7 113.4(3) . .
C10 C11 C38 109.8(3) . .
C7 C11 C38 113.4(3) . .
C10 C11 H1A 108.7(19) . .
C7 C11 H1A 106.2(18) . .
C38 C11 H1A 104.8(18) . .
C2 C12 C29 118.5(3) . .
C2 C12 C13 118.7(3) . .
C29 C12 C13 122.8(3) . .
C12 C13 C16 113.2(3) . .
C12 C13 C37 115.1(4) . .
C16 C13 C37 108.6(4) . .
C12 C13 H2A 108.3(19) . .
C16 C13 H2A 107.1(19) . .
C37 C13 H2A 103.9(18) . .
N5 C14 C48 123.5(4) . .
N5 C14 H14 118.3 . .
C48 C14 H14 118.3 . .
N4 C15 C49 122.1(4) . .
N4 C15 H15 119.0 . .
C49 C15 H15 119.0 . .
C4 C16 C32 119.3(4) . .
C4 C16 C13 120.2(3) . .
C32 C16 C13 120.5(4) . .
C36 C17 C24 124.5(4) . .
C36 C17 C5 118.3(4) . .
C24 C17 C5 117.3(4) . .
C48 C18 C33 120.5(4) . .
C48 C18 H18 119.8 . .
C33 C18 H18 119.8 . .
N4 C19 C9 117.7(3) . .
N4 C19 C28 121.4(3) . .
C9 C19 C28 120.9(4) . .
C49 C20 C28 120.5(4) . .
C49 C20 H20 119.8 . .
C28 C20 H20 119.8 . .
N3 C21 C47 123.1(4) . .
N3 C21 H21 118.5 . .
C47 C21 H21 118.5 . .
C42 C22 C26 119.9(4) . .
C42 C22 H22 120.0 . .
C26 C22 H22 120.0 . .
C6 C23 C28 119.8(4) . .
C6 C23 H23 120.1 . .
C28 C23 H23 120.1 . .
C44 C24 C17 120.2(4) . .
C44 C24 H24 119.9 . .
C17 C24 H24 119.9 . .
N3 C25 C34 121.9(3) . .
N3 C25 C3 116.8(3) . .
C34 C25 C3 121.3(3) . .
N1 C26 C22 122.9(4) . .
N1 C26 H26 118.5 . .
C22 C26 H26 118.5 . .
C47 C27 C34 120.2(4) . .
C47 C27 H27 119.9 . .
C34 C27 H27 119.9 . .
C20 C28 C23 124.6(4) . .
C20 C28 C19 116.9(4) . .
C23 C28 C19 118.4(4) . .
C45 C29 C12 123.5(4) . .
C45 C29 H29 118.3 . .
C12 C29 H29 118.3 . .
N1 C30 C40 121.5(3) . .
N1 C30 C2 115.8(3) . .
C40 C30 C2 122.6(3) . .
C35 C31 C7 122.3(4) . .
C35 C31 H31 118.8 . .
C7 C31 H31 118.8 . .
C46 C32 C16 122.9(4) . .
C46 C32 H32 118.6 . .
C16 C32 H32 118.6 . .
C46 C33 C18 125.2(4) . .
C46 C33 C8 118.2(4) . .
C18 C33 C8 116.5(4) . .
C35 C34 C25 118.5(4) . .
C35 C34 C27 124.7(4) . .
C25 C34 C27 116.8(4) . .
C31 C35 C34 120.2(4) . .
C31 C35 H35 119.9 . .
C34 C35 H35 119.9 . .
C43 C36 C17 119.9(4) . .
C43 C36 H36 120.0 . .
C17 C36 H36 120.0 . .
C13 C37 H4M 114(3) . .
C13 C37 H5M 107(2) . .
H4M C37 H5M 111(4) . .
C13 C37 H6M 112(3) . .
H4M C37 H6M 109(4) . .
H5M C37 H6M 103(4) . .
C11 C38 H1M 109(2) . .
C11 C38 H2M 111(2) . .
H1M C38 H2M 118(3) . .
C11 C38 H3M 112(3) . .
H1M C38 H3M 104(4) . .
H2M C38 H3M 104(3) . .
N2 C39 C44 122.9(4) . .
N2 C39 H39 118.6 . .
C44 C39 H39 118.6 . .
C45 C40 C30 117.6(4) . .
C45 C40 C42 124.8(4) . .
C30 C40 C42 117.7(4) . .
C9 C41 C6 121.4(4) . .
C9 C41 H41 119.3 . .
C6 C41 H41 119.3 . .
C22 C42 C40 119.7(4) . .
C22 C42 H42 120.2 . .
C40 C42 H42 120.2 . .
C36 C43 C10 122.7(4) . .
C36 C43 H43 118.6 . .
C10 C43 H43 118.6 . .
C24 C44 C39 119.4(4) . .
C24 C44 H44 120.3 . .
C39 C44 H44 120.3 . .
C29 C45 C40 120.2(4) . .
C29 C45 H45 119.9 . .
C40 C45 H45 119.9 . .
C32 C46 C33 120.1(4) . .
C32 C46 H46 119.9 . .
C33 C46 H46 119.9 . .
C27 C47 C21 119.4(4) . .
C27 C47 H47 120.3 . .
C21 C47 H47 120.3 . .
C18 C48 C14 119.2(4) . .
C18 C48 H48 120.4 . .
C14 C48 H48 120.4 . .
C20 C49 C15 119.7(4) . .
C20 C49 H49 120.1 . .
C15 C49 H49 120.1 . .
O5 Co1 O4 101.35(9) . .
O5 Co1 N3 167.04(10) . .
O4 Co1 N3 89.67(10) . .
O5 Co1 O3 95.50(8) . .
O4 Co1 O3 81.34(8) . .
N3 Co1 O3 79.28(10) . .
O5 Co1 N4 93.33(10) . .
O4 Co1 N4 78.72(10) . .
N3 Co1 N4 95.52(11) . .
O3 Co1 N4 159.43(11) . .
O5 Co1 N5 79.11(11) . .
O4 Co1 N5 171.28(9) . .
N3 Co1 N5 88.96(12) . .
O3 Co1 N5 89.94(9) . .
N4 Co1 N5 109.98(11) . .
O5 Co1 Na1 45.98(6) . .
O4 Co1 Na1 86.69(6) . .
N3 Co1 Na1 129.21(8) . .
O3 Co1 Na1 50.08(6) . .
N4 Co1 Na1 132.91(8) . .
N5 Co1 Na1 87.50(8) . .
O2 Co2 O4 95.95(8) 2_656 .
O2 Co2 O1 87.84(8) 2_656 2_656
O4 Co2 O1 170.16(9) . 2_656
O2 Co2 N1 165.45(10) 2_656 2_656
O4 Co2 N1 98.10(10) . 2_656
O1 Co2 N1 78.90(10) 2_656 2_656
O2 Co2 N2 80.36(10) 2_656 2_656
O4 Co2 N2 102.80(9) . 2_656
O1 Co2 N2 86.77(9) 2_656 2_656
N1 Co2 N2 92.83(11) 2_656 2_656
O2 Co2 O3 91.86(8) 2_656 .
O4 Co2 O3 77.37(8) . .
O1 Co2 O3 93.47(8) 2_656 .
N1 Co2 O3 94.87(9) 2_656 .
N2 Co2 O3 172.21(10) 2_656 .
O2 Co2 Na1 43.25(6) 2_656 .
O4 Co2 Na1 85.25(6) . .
O1 Co2 Na1 91.39(6) 2_656 .
N1 Co2 Na1 141.92(8) 2_656 .
N2 Co2 Na1 123.59(8) 2_656 .
O3 Co2 Na1 48.62(6) . .
O2 Co2 Na1 46.72(6) 2_656 2_656
O4 Co2 Na1 138.23(7) . 2_656
O1 Co2 Na1 42.52(6) 2_656 2_656
N1 Co2 Na1 121.08(8) 2_656 2_656
N2 Co2 Na1 90.03(8) 2_656 2_656
O3 Co2 Na1 84.93(6) . 2_656
Na1 Co2 Na1 55.43(3) . 2_656
C26 N1 C30 118.2(3) . .
C26 N1 Co2 129.8(3) . 2_656
C30 N1 Co2 111.7(2) . 2_656
C39 N2 C5 118.6(3) . .
C39 N2 Co2 130.3(3) . 2_656
C5 N2 Co2 110.9(2) . 2_656
C21 N3 C25 118.6(3) . .
C21 N3 Co1 130.2(3) . .
C25 N3 Co1 110.8(2) . .
C15 N4 C19 119.4(3) . .
C15 N4 Co1 128.8(3) . .
C19 N4 Co1 111.7(2) . .
C14 N5 C8 118.1(3) . .
C14 N5 Co1 131.5(3) . .
C8 N5 Co1 109.9(2) . .
O2 Na1 O1 111.36(9) 2_656 .
O2 Na1 O5 101.07(8) 2_656 .
O1 Na1 O5 107.87(8) . .
O2 Na1 O2 98.68(7) 2_656 .
O1 Na1 O2 73.49(8) . .
O5 Na1 O2 157.92(9) . .
O2 Na1 O3 81.42(8) 2_656 .
O1 Na1 O3 163.74(9) . .
O5 Na1 O3 78.18(8) . .
O2 Na1 O3 95.20(8) . .
O2 Na1 C4 129.52(10) 2_656 .
O1 Na1 C4 90.67(10) . .
O5 Na1 C4 28.74(8) . .
O2 Na1 C4 131.54(10) . .
O3 Na1 C4 88.31(10) . .
O2 Na1 C1 120.45(9) 2_656 .
O1 Na1 C1 80.81(9) . .
O5 Na1 C1 131.47(10) . .
O2 Na1 C1 26.51(7) . .
O3 Na1 C1 84.00(9) . .
C4 Na1 C1 107.21(10) . .
O2 Na1 Na1 51.64(6) 2_656 2_656
O1 Na1 Na1 92.53(7) . 2_656
O5 Na1 Na1 151.31(9) . 2_656
O2 Na1 Na1 47.03(6) . 2_656
O3 Na1 Na1 87.79(7) . 2_656
C4 Na1 Na1 175.65(10) . 2_656
C1 Na1 Na1 70.45(7) . 2_656
O2 Na1 Co1 87.70(6) 2_656 .
O1 Na1 Co1 145.30(7) . .
O5 Na1 Co1 38.08(6) . .
O2 Na1 Co1 134.02(7) . .
O3 Na1 Co1 40.51(5) . .
C4 Na1 Co1 55.84(8) . .
C1 Na1 Co1 115.16(8) . .
Na1 Na1 Co1 121.43(6) 2_656 .
O2 Na1 Co2 37.52(5) 2_656 .
O1 Na1 Co2 148.02(7) . .
O5 Na1 Co2 89.99(6) . .
O2 Na1 Co2 99.82(6) . .
O3 Na1 Co2 43.91(5) . .
C4 Na1 Co2 114.91(8) . .
C1 Na1 Co2 107.38(7) . .
Na1 Na1 Co2 63.14(4) 2_656 .
Co1 Na1 Co2 59.84(2) . .
O2 Na1 Co2 102.00(6) 2_656 2_656
O1 Na1 Co2 37.42(5) . 2_656
O5 Na1 Co2 144.09(7) . 2_656
O2 Na1 Co2 37.15(5) . 2_656
O3 Na1 Co2 132.35(6) . 2_656
C4 Na1 Co2 120.39(9) . 2_656
C1 Na1 Co2 52.92(7) . 2_656
Na1 Na1 Co2 61.42(4) 2_656 2_656
Co1 Na1 Co2 167.39(4) . 2_656
Co2 Na1 Co2 124.57(3) . 2_656
C2 O1 Co2 113.32(19) . 2_656
C2 O1 Na1 146.6(2) . .
Co2 O1 Na1 100.05(8) 2_656 .
C1 O2 Co2 112.94(19) . 2_656
C1 O2 Na1 147.7(2) . 2_656
Co2 O2 Na1 99.23(9) 2_656 2_656
C1 O2 Na1 97.32(16) . .
Co2 O2 Na1 96.13(8) 2_656 .
Na1 O2 Na1 81.32(7) 2_656 .
C3 O3 Co1 110.17(19) . .
C3 O3 Co2 111.21(19) . .
Co1 O3 Co2 95.76(8) . .
C3 O3 Na1 150.5(2) . .
Co1 O3 Na1 89.42(8) . .
Co2 O3 Na1 87.47(8) . .
C9 O4 Co2 140.6(2) . .
C9 O4 Co1 114.4(2) . .
Co2 O4 Co1 104.93(9) . .
C4 O5 Co1 115.3(2) . .
C4 O5 Na1 92.28(17) . .
Co1 O5 Na1 95.94(9) . .

loop_
_geom_bond_atom_site_label_1
_geom_bond_atom_site_label_2
_geom_bond_distance
_geom_bond_site_symmetry_2
C1 O2 1.328(4) .
C1 C10 1.389(4) .
C1 C5 1.436(4) .
C1 Na1 2.952(3) .
C2 O1 1.307(4) .
C2 C12 1.403(4) .
C2 C30 1.430(5) .
C3 O3 1.330(4) .
C3 C7 1.383(4) .
C3 C25 1.436(5) .
C4 O5 1.320(4) .
C4 C16 1.398(5) .
C4 C8 1.432(5) .
C4 Na1 2.743(3) .
C5 N2 1.357(4) .
C5 C17 1.412(5) .
C6 C23 1.366(6) .
C6 C41 1.401(5) .
C6 H6 0.9300 .
C7 C31 1.412(5) .
C7 C11 1.513(5) .
C8 N5 1.359(4) .
C8 C33 1.423(5) .
C9 O4 1.327(3) .
C9 C41 1.367(5) .
C9 C19 1.430(5) .
C10 C43 1.406(5) .
C10 C11 1.507(5) .
C11 C38 1.515(5) .
C11 H1A 0.900(10) .
C12 C29 1.403(5) .
C12 C13 1.507(5) .
C13 C16 1.511(5) .
C13 C37 1.533(5) .
C13 H2A 0.907(10) .
C14 N5 1.320(4) .
C14 C48 1.392(5) .
C14 H14 0.9300 .
C15 N4 1.324(4) .
C15 C49 1.400(5) .
C15 H15 0.9300 .
C16 C32 1.406(5) .
C17 C36 1.399(5) .
C17 C24 1.406(5) .
C18 C48 1.348(6) .
C18 C33 1.407(5) .
C18 H18 0.9300 .
C19 N4 1.355(4) .
C19 C28 1.431(4) .
C20 C49 1.348(6) .
C20 C28 1.397(5) .
C20 H20 0.9300 .
C21 N3 1.326(4) .
C21 C47 1.389(6) .
C21 H21 0.9300 .
C22 C42 1.341(5) .
C22 C26 1.396(5) .
C22 H22 0.9300 .
C23 C28 1.402(6) .
C23 H23 0.9300 .
C24 C44 1.339(6) .
C24 H24 0.9300 .
C25 N3 1.365(4) .
C25 C34 1.417(5) .
C26 N1 1.325(4) .
C26 H26 0.9300 .
C27 C47 1.354(6) .
C27 C34 1.418(5) .
C27 H27 0.9300 .
C29 C45 1.365(5) .
C29 H29 0.9300 .
C30 N1 1.372(4) .
C30 C40 1.411(5) .
C31 C35 1.369(5) .
C31 H31 0.9300 .
C32 C46 1.367(5) .
C32 H32 0.9300 .
C33 C46 1.397(6) .
C34 C35 1.386(5) .
C35 H35 0.9300 .
C36 C43 1.367(5) .
C36 H36 0.9300 .
C37 H4M 1.04(5) .
C37 H5M 1.02(5) .
C37 H6M 1.13(5) .
C38 H1M 1.05(4) .
C38 H2M 1.18(5) .
C38 H3M 1.12(6) .
C39 N2 1.323(4) .
C39 C44 1.393(5) .
C39 H39 0.9300 .
C40 C45 1.397(5) .
C40 C42 1.413(5) .
C41 H41 0.9300 .
C42 H42 0.9300 .
C43 H43 0.9300 .
C44 H44 0.9300 .
C45 H45 0.9300 .
C46 H46 0.9300 .
C47 H47 0.9300 .
C48 H48 0.9300 .
C49 H49 0.9300 .
Co1 O5 2.018(2) .
Co1 O4 2.082(2) .
Co1 N3 2.107(3) .
Co1 O3 2.114(2) .
Co1 N4 2.125(3) .
Co1 N5 2.185(3) .
Co1 Na1 3.2548(13) .
Co2 O2 2.051(2) 2_656
Co2 O4 2.057(2) .
Co2 O1 2.084(2) 2_656
Co2 N1 2.109(3) 2_656
Co2 N2 2.119(3) 2_656
Co2 O3 2.307(2) .
Co2 Na1 3.3235(13) .
Co2 Na1 3.3764(13) 2_656
N1 Co2 2.109(3) 2_656
N2 Co2 2.119(3) 2_656
Na1 O2 2.307(2) 2_656
Na1 O1 2.318(2) .
Na1 O5 2.353(2) .
Na1 O2 2.472(2) .
Na1 O3 2.496(2) .
Na1 Na1 3.117(2) 2_656
Na1 Co2 3.3764(13) 2_656
O1 Co2 2.084(2) 2_656
O2 Co2 2.051(2) 2_656
O2 Na1 2.307(2) 2_656

loop_
_geom_torsion_atom_site_label_1
_geom_torsion_atom_site_label_2
_geom_torsion_atom_site_label_3
_geom_torsion_atom_site_label_4
_geom_torsion
_geom_torsion_site_symmetry_1
_geom_torsion_site_symmetry_4
O2 C1 C5 N2 -5.1(4) . .
C10 C1 C5 N2 175.3(3) . .
Na1 C1 C5 N2 -66.8(3) . .
O2 C1 C5 C17 174.0(3) . .
C10 C1 C5 C17 -5.6(5) . .
Na1 C1 C5 C17 112.3(3) . .
O3 C3 C7 C31 -173.4(3) . .
C25 C3 C7 C31 4.8(5) . .
O3 C3 C7 C11 5.2(5) . .
C25 C3 C7 C11 -176.6(3) . .
O5 C4 C8 N5 -3.1(4) . .
C16 C4 C8 N5 180.0(3) . .
Na1 C4 C8 N5 -68.2(3) . .
O5 C4 C8 C33 176.2(3) . .
C16 C4 C8 C33 -0.7(5) . .
Na1 C4 C8 C33 111.1(3) . .
O2 C1 C10 C43 -174.5(3) . .
C5 C1 C10 C43 5.1(5) . .
Na1 C1 C10 C43 -116.5(3) . .
O2 C1 C10 C11 9.0(5) . .
C5 C1 C10 C11 -171.4(3) . .
Na1 C1 C10 C11 66.9(3) . .
C1 C10 C11 C7 -134.6(3) . .
C43 C10 C11 C7 48.8(4) . .
C1 C10 C11 C38 97.3(4) . .
C43 C10 C11 C38 -79.2(4) . .
C3 C7 C11 C10 71.4(4) . .
C31 C7 C11 C10 -110.0(4) . .
C3 C7 C11 C38 -162.5(3) . .
C31 C7 C11 C38 16.1(5) . .
O1 C2 C12 C29 -179.8(3) . .
C30 C2 C12 C29 -0.2(5) . .
O1 C2 C12 C13 -0.4(5) . .
C30 C2 C12 C13 179.1(3) . .
C2 C12 C13 C16 67.3(4) . .
C29 C12 C13 C16 -113.4(4) . .
C2 C12 C13 C37 -167.0(4) . .
C29 C12 C13 C37 12.3(6) . .
O5 C4 C16 C32 -177.1(3) . .
C8 C4 C16 C32 -0.2(5) . .
Na1 C4 C16 C32 -118.8(3) . .
O5 C4 C16 C13 5.5(5) . .
C8 C4 C16 C13 -177.6(3) . .
Na1 C4 C16 C13 63.8(3) . .
C12 C13 C16 C4 -137.2(3) . .
C37 C13 C16 C4 93.7(4) . .
C12 C13 C16 C32 45.4(4) . .
C37 C13 C16 C32 -83.7(5) . .
N2 C5 C17 C36 -178.2(3) . .
C1 C5 C17 C36 2.7(5) . .
N2 C5 C17 C24 1.1(5) . .
C1 C5 C17 C24 -177.9(3) . .
O4 C9 C19 N4 -3.5(5) . .
C41 C9 C19 N4 178.0(3) . .
O4 C9 C19 C28 175.3(3) . .
C41 C9 C19 C28 -3.3(5) . .
C41 C6 C23 C28 -2.8(6) . .
C36 C17 C24 C44 178.9(4) . .
C5 C17 C24 C44 -0.4(6) . .
O3 C3 C25 N3 -6.4(5) . .
C7 C3 C25 N3 175.4(3) . .
O3 C3 C25 C34 172.0(3) . .
C7 C3 C25 C34 -6.2(5) . .
C42 C22 C26 N1 1.9(6) . .
C49 C20 C28 C23 -178.5(4) . .
C49 C20 C28 C19 -0.8(6) . .
C6 C23 C28 C20 179.8(4) . .
C6 C23 C28 C19 2.0(6) . .
N4 C19 C28 C20 1.8(5) . .
C9 C19 C28 C20 -176.9(3) . .
N4 C19 C28 C23 179.7(3) . .
C9 C19 C28 C23 1.0(5) . .
C2 C12 C29 C45 0.5(6) . .
C13 C12 C29 C45 -178.8(4) . .
O1 C2 C30 N1 -0.4(5) . .
C12 C2 C30 N1 -180.0(3) . .
O1 C2 C30 C40 178.3(3) . .
C12 C2 C30 C40 -1.3(5) . .
C3 C7 C31 C35 -0.9(6) . .
C11 C7 C31 C35 -179.5(4) . .
C4 C16 C32 C46 0.8(6) . .
C13 C16 C32 C46 178.2(4) . .
C48 C18 C33 C46 -178.8(4) . .
C48 C18 C33 C8 -1.1(6) . .
N5 C8 C33 C46 -179.7(3) . .
C4 C8 C33 C46 1.1(5) . .
N5 C8 C33 C18 2.5(5) . .
C4 C8 C33 C18 -176.8(3) . .
N3 C25 C34 C35 -178.0(3) . .
C3 C25 C34 C35 3.7(6) . .
N3 C25 C34 C27 2.1(5) . .
C3 C25 C34 C27 -176.2(3) . .
C47 C27 C34 C35 180.0(4) . .
C47 C27 C34 C25 -0.1(6) . .
C7 C31 C35 C34 -1.7(6) . .
C25 C34 C35 C31 0.3(6) . .
C27 C34 C35 C31 -179.8(4) . .
C24 C17 C36 C43 -178.5(4) . .
C5 C17 C36 C43 0.8(6) . .
N1 C30 C40 C45 -179.0(3) . .
C2 C30 C40 C45 2.5(6) . .
N1 C30 C40 C42 2.0(5) . .
C2 C30 C40 C42 -176.6(3) . .
O4 C9 C41 C6 -175.8(3) . .
C19 C9 C41 C6 2.6(5) . .
C23 C6 C41 C9 0.4(6) . .
C26 C22 C42 C40 -1.3(6) . .
C45 C40 C42 C22 -179.6(4) . .
C30 C40 C42 C22 -0.6(6) . .
C17 C36 C43 C10 -1.2(7) . .
C1 C10 C43 C36 -1.8(6) . .
C11 C10 C43 C36 174.8(4) . .
C17 C24 C44 C39 -0.6(7) . .
N2 C39 C44 C24 1.0(6) . .
C12 C29 C45 C40 0.7(7) . .
C30 C40 C45 C29 -2.1(6) . .
C42 C40 C45 C29 176.9(4) . .
C16 C32 C46 C33 -0.5(7) . .
C18 C33 C46 C32 177.1(4) . .
C8 C33 C46 C32 -0.5(6) . .
C34 C27 C47 C21 -1.3(7) . .
N3 C21 C47 C27 0.8(7) . .
C33 C18 C48 C14 -0.3(7) . .
N5 C14 C48 C18 0.4(7) . .
C28 C20 C49 C15 -0.4(7) . .
N4 C15 C49 C20 0.7(7) . .
C22 C26 N1 C30 -0.5(5) . .
C22 C26 N1 Co2 -174.9(3) . 2_656
C40 C30 N1 C26 -1.5(5) . .
C2 C30 N1 C26 177.2(3) . .
C40 C30 N1 Co2 173.9(3) . 2_656
C2 C30 N1 Co2 -7.5(4) . 2_656
C44 C39 N2 C5 -0.3(5) . .
C44 C39 N2 Co2 173.3(3) . 2_656
C17 C5 N2 C39 -0.8(5) . .
C1 C5 N2 C39 178.3(3) . .
C17 C5 N2 Co2 -175.6(3) . 2_656
C1 C5 N2 Co2 3.5(3) . 2_656
C47 C21 N3 C25 1.2(6) . .
C47 C21 N3 Co1 -171.7(3) . .
C34 C25 N3 C21 -2.6(5) . .
C3 C25 N3 C21 175.8(3) . .
C34 C25 N3 Co1 171.6(3) . .
C3 C25 N3 Co1 -10.0(4) . .
O5 Co1 N3 C21 121.2(5) . .
O4 Co1 N3 C21 -90.3(3) . .
O3 Co1 N3 C21 -171.6(3) . .
N4 Co1 N3 C21 -11.7(3) . .
N5 Co1 N3 C21 98.3(3) . .
Na1 Co1 N3 C21 -175.8(3) . .
O5 Co1 N3 C25 -52.1(6) . .
O4 Co1 N3 C25 96.4(2) . .
O3 Co1 N3 C25 15.1(2) . .
N4 Co1 N3 C25 175.0(2) . .
N5 Co1 N3 C25 -75.0(2) . .
Na1 Co1 N3 C25 10.9(3) . .
C49 C15 N4 C19 0.3(6) . .
C49 C15 N4 Co1 176.5(3) . .
C9 C19 N4 C15 177.2(3) . .
C28 C19 N4 C15 -1.6(5) . .
C9 C19 N4 Co1 0.4(4) . .
C28 C19 N4 Co1 -178.4(3) . .
O5 Co1 N4 C15 -73.9(3) . .
O4 Co1 N4 C15 -174.8(3) . .
N3 Co1 N4 C15 96.6(3) . .
O3 Co1 N4 C15 170.7(3) . .
N5 Co1 N4 C15 5.7(4) . .
Na1 Co1 N4 C15 -100.3(3) . .
O5 Co1 N4 C19 102.5(2) . .
O4 Co1 N4 C19 1.6(2) . .
N3 Co1 N4 C19 -87.0(2) . .
O3 Co1 N4 C19 -12.9(4) . .
N5 Co1 N4 C19 -177.9(2) . .
Na1 Co1 N4 C19 76.2(3) . .
C48 C14 N5 C8 0.9(6) . .
C48 C14 N5 Co1 171.7(3) . .
C33 C8 N5 C14 -2.4(5) . .
C4 C8 N5 C14 176.9(3) . .
C33 C8 N5 Co1 -175.1(3) . .
C4 C8 N5 Co1 4.2(3) . .
O5 Co1 N5 C14 -174.6(3) . .
O4 Co1 N5 C14 -80.8(8) . .
N3 Co1 N5 C14 0.3(3) . .
O3 Co1 N5 C14 -79.0(3) . .
N4 Co1 N5 C14 95.8(3) . .
Na1 Co1 N5 C14 -129.1(3) . .
O5 Co1 N5 C8 -3.3(2) . .
O4 Co1 N5 C8 90.6(7) . .
N3 Co1 N5 C8 171.6(2) . .
O3 Co1 N5 C8 92.4(2) . .
N4 Co1 N5 C8 -92.9(2) . .
Na1 Co1 N5 C8 42.3(2) . .
O5 C4 Na1 O2 9.3(2) . 2_656
C16 C4 Na1 O2 -114.1(2) . 2_656
C8 C4 Na1 O2 121.9(2) . 2_656
O5 C4 Na1 O1 128.1(2) . .
C16 C4 Na1 O1 4.7(2) . .
C8 C4 Na1 O1 -119.3(2) . .
C16 C4 Na1 O5 -123.4(3) . .
C8 C4 Na1 O5 112.6(3) . .
O5 C4 Na1 O2 -163.58(17) . .
C16 C4 Na1 O2 73.1(3) . .
C8 C4 Na1 O2 -51.0(3) . .
O5 C4 Na1 O3 -68.13(19) . .
C16 C4 Na1 O3 168.5(2) . .
C8 C4 Na1 O3 44.5(2) . .
O5 C4 Na1 C1 -151.32(19) . .
C16 C4 Na1 C1 85.3(2) . .
C8 C4 Na1 C1 -38.7(3) . .
O5 C4 Na1 Na1 -94.5(13) . 2_656
C16 C4 Na1 Na1 142.1(13) . 2_656
C8 C4 Na1 Na1 18.1(15) . 2_656
O5 C4 Na1 Co1 -42.19(16) . .
C16 C4 Na1 Co1 -165.6(2) . .
C8 C4 Na1 Co1 70.4(2) . .
O5 C4 Na1 Co2 -32.1(2) . .
C16 C4 Na1 Co2 -155.44(19) . .
C8 C4 Na1 Co2 80.5(3) . .
O5 C4 Na1 Co2 152.06(17) . 2_656
C16 C4 Na1 Co2 28.7(2) . 2_656
C8 C4 Na1 Co2 -95.3(2) . 2_656
O2 C1 Na1 O2 38.1(2) . 2_656
C10 C1 Na1 O2 -83.4(2) . 2_656
C5 C1 Na1 O2 150.1(2) . 2_656
O2 C1 Na1 O1 -71.31(18) . .
C10 C1 Na1 O1 167.2(2) . .
C5 C1 Na1 O1 40.7(2) . .
O2 C1 Na1 O5 -177.08(16) . .
C10 C1 Na1 O5 61.4(2) . .
C5 C1 Na1 O5 -65.1(3) . .
C10 C1 Na1 O2 -121.5(3) . .
C5 C1 Na1 O2 112.0(3) . .
O2 C1 Na1 O3 114.50(18) . .
C10 C1 Na1 O3 -7.0(2) . .
C5 C1 Na1 O3 -133.5(2) . .
O2 C1 Na1 C4 -159.14(18) . .
C10 C1 Na1 C4 79.3(2) . .
C5 C1 Na1 C4 -47.2(3) . .
O2 C1 Na1 Na1 24.72(16) . 2_656
C10 C1 Na1 Na1 -96.8(2) . 2_656
C5 C1 Na1 Na1 136.7(2) . 2_656
O2 C1 Na1 Co1 141.12(16) . .
C10 C1 Na1 Co1 19.6(2) . .
C5 C1 Na1 Co1 -106.9(2) . .
O2 C1 Na1 Co2 76.88(18) . .
C10 C1 Na1 Co2 -44.6(2) . .
C5 C1 Na1 Co2 -171.1(2) . .
O2 C1 Na1 Co2 -43.69(15) . 2_656
C10 C1 Na1 Co2 -165.2(2) . 2_656
C5 C1 Na1 Co2 68.3(2) . 2_656
O5 Co1 Na1 O2 -111.28(11) . 2_656
O4 Co1 Na1 O2 -2.01(8) . 2_656
N3 Co1 Na1 O2 84.86(12) . 2_656
O3 Co1 Na1 O2 79.47(9) . 2_656
N4 Co1 Na1 O2 -73.27(13) . 2_656
N5 Co1 Na1 O2 171.48(10) . 2_656
O5 Co1 Na1 O1 14.34(14) . .
O4 Co1 Na1 O1 123.61(14) . .
N3 Co1 Na1 O1 -149.52(16) . .
O3 Co1 Na1 O1 -154.92(15) . .
N4 Co1 Na1 O1 52.34(18) . .
N5 Co1 Na1 O1 -62.90(15) . .
O4 Co1 Na1 O5 109.27(11) . .
N3 Co1 Na1 O5 -163.86(14) . .
O3 Co1 Na1 O5 -169.26(12) . .
N4 Co1 Na1 O5 38.01(15) . .
N5 Co1 Na1 O5 -77.24(12) . .
O5 Co1 Na1 O2 148.87(13) . .
O4 Co1 Na1 O2 -101.86(11) . .
N3 Co1 Na1 O2 -14.99(14) . .
O3 Co1 Na1 O2 -20.39(11) . .
N4 Co1 Na1 O2 -173.12(14) . .
N5 Co1 Na1 O2 71.63(12) . .
O5 Co1 Na1 O3 169.26(12) . .
O4 Co1 Na1 O3 -81.47(10) . .
N3 Co1 Na1 O3 5.39(13) . .
N4 Co1 Na1 O3 -152.74(14) . .
N5 Co1 Na1 O3 92.01(11) . .
O5 Co1 Na1 C4 31.57(12) . .
O4 Co1 Na1 C4 140.84(11) . .
N3 Co1 Na1 C4 -132.30(14) . .
O3 Co1 Na1 C4 -137.69(12) . .
N4 Co1 Na1 C4 69.57(15) . .
N5 Co1 Na1 C4 -45.68(12) . .
O5 Co1 Na1 C1 125.94(12) . .
O4 Co1 Na1 C1 -124.79(10) . .
N3 Co1 Na1 C1 -37.92(13) . .
O3 Co1 Na1 C1 -43.32(10) . .
N4 Co1 Na1 C1 163.95(14) . .
N5 Co1 Na1 C1 48.70(11) . .
O5 Co1 Na1 Na1 -152.47(12) . 2_656
O4 Co1 Na1 Na1 -43.20(9) . 2_656
N3 Co1 Na1 Na1 43.67(13) . 2_656
O3 Co1 Na1 Na1 38.27(9) . 2_656
N4 Co1 Na1 Na1 -114.47(13) . 2_656
N5 Co1 Na1 Na1 130.29(11) . 2_656
O5 Co1 Na1 Co2 -137.81(9) . .
O4 Co1 Na1 Co2 -28.54(6) . .
N3 Co1 Na1 Co2 58.33(11) . .
O3 Co1 Na1 Co2 52.93(8) . .
N4 Co1 Na1 Co2 -99.81(12) . .
N5 Co1 Na1 Co2 144.94(8) . .
O5 Co1 Na1 Co2 108.1(2) . 2_656
O4 Co1 Na1 Co2 -142.65(19) . 2_656
N3 Co1 Na1 Co2 -55.8(2) . 2_656
O3 Co1 Na1 Co2 -61.18(19) . 2_656
N4 Co1 Na1 Co2 146.1(2) . 2_656
N5 Co1 Na1 Co2 30.8(2) . 2_656
O4 Co2 Na1 O2 -103.89(10) . 2_656
O1 Co2 Na1 O2 85.37(10) 2_656 2_656
N1 Co2 Na1 O2 159.03(15) 2_656 2_656
N2 Co2 Na1 O2 -1.67(12) 2_656 2_656
O3 Co2 Na1 O2 178.77(11) . 2_656
Na1 Co2 Na1 O2 61.14(9) 2_656 2_656
O2 Co2 Na1 O1 -16.99(14) 2_656 .
O4 Co2 Na1 O1 -120.88(14) . .
O1 Co2 Na1 O1 68.38(15) 2_656 .
N1 Co2 Na1 O1 142.04(17) 2_656 .
N2 Co2 Na1 O1 -18.66(16) 2_656 .
O3 Co2 Na1 O1 161.78(14) . .
Na1 Co2 Na1 O1 44.15(11) 2_656 .
O2 Co2 Na1 O5 108.40(10) 2_656 .
O4 Co2 Na1 O5 4.50(9) . .
O1 Co2 Na1 O5 -166.23(8) 2_656 .
N1 Co2 Na1 O5 -92.58(14) 2_656 .
N2 Co2 Na1 O5 106.72(10) 2_656 .
O3 Co2 Na1 O5 -72.83(9) . .
Na1 Co2 Na1 O5 169.54(9) 2_656 .
O2 Co2 Na1 O2 -91.49(10) 2_656 .
O4 Co2 Na1 O2 164.62(9) . .
O1 Co2 Na1 O2 -6.11(8) 2_656 .
N1 Co2 Na1 O2 67.54(15) 2_656 .
N2 Co2 Na1 O2 -93.16(10) 2_656 .
O3 Co2 Na1 O2 87.29(9) . .
Na1 Co2 Na1 O2 -30.34(5) 2_656 .
O2 Co2 Na1 O3 -178.77(11) 2_656 .
O4 Co2 Na1 O3 77.33(9) . .
O1 Co2 Na1 O3 -93.40(9) 2_656 .
N1 Co2 Na1 O3 -19.75(15) 2_656 .
N2 Co2 Na1 O3 179.55(11) 2_656 .
Na1 Co2 Na1 O3 -117.63(8) 2_656 .
O2 Co2 Na1 C4 123.18(12) 2_656 .
O4 Co2 Na1 C4 19.29(11) . .
O1 Co2 Na1 C4 -151.44(11) 2_656 .
N1 Co2 Na1 C4 -77.79(16) 2_656 .
N2 Co2 Na1 C4 121.51(12) 2_656 .
O3 Co2 Na1 C4 -58.04(11) . .
Na1 Co2 Na1 C4 -175.67(11) 2_656 .
O2 Co2 Na1 C1 -117.67(11) 2_656 .
O4 Co2 Na1 C1 138.44(10) . .
O1 Co2 Na1 C1 -32.29(10) 2_656 .
N1 Co2 Na1 C1 41.36(16) 2_656 .
N2 Co2 Na1 C1 -119.34(11) 2_656 .
O3 Co2 Na1 C1 61.11(10) . .
Na1 Co2 Na1 C1 -56.52(7) 2_656 .
O2 Co2 Na1 Na1 -61.14(9) 2_656 2_656
O4 Co2 Na1 Na1 -165.03(8) . 2_656
O1 Co2 Na1 Na1 24.23(7) 2_656 2_656
N1 Co2 Na1 Na1 97.89(14) 2_656 2_656
N2 Co2 Na1 Na1 -62.82(10) 2_656 2_656
O3 Co2 Na1 Na1 117.63(8) . 2_656
O2 Co2 Na1 Co1 132.86(8) 2_656 .
O4 Co2 Na1 Co1 28.97(6) . .
O1 Co2 Na1 Co1 -141.76(6) 2_656 .
N1 Co2 Na1 Co1 -68.11(13) 2_656 .
N2 Co2 Na1 Co1 131.19(9) 2_656 .
O3 Co2 Na1 Co1 -48.36(7) . .
Na1 Co2 Na1 Co1 -165.99(5) 2_656 .
O2 Co2 Na1 Co2 -61.14(9) 2_656 2_656
O4 Co2 Na1 Co2 -165.03(8) . 2_656
O1 Co2 Na1 Co2 24.23(7) 2_656 2_656
N1 Co2 Na1 Co2 97.89(14) 2_656 2_656
N2 Co2 Na1 Co2 -62.82(10) 2_656 2_656
O3 Co2 Na1 Co2 117.63(8) . 2_656
Na1 Co2 Na1 Co2 0.0 2_656 2_656
C12 C2 O1 Co2 -172.2(3) . 2_656
C30 C2 O1 Co2 8.2(4) . 2_656
C12 C2 O1 Na1 4.0(6) . .
C30 C2 O1 Na1 -175.5(2) . .
O2 Na1 O1 C2 101.8(4) 2_656 .
O5 Na1 O1 C2 -8.3(4) . .
O2 Na1 O1 C2 -165.2(4) . .
O3 Na1 O1 C2 -117.9(4) . .
C4 Na1 O1 C2 -31.7(4) . .
C1 Na1 O1 C2 -139.0(4) . .
Na1 Na1 O1 C2 151.3(4) 2_656 .
Co1 Na1 O1 C2 -17.5(4) . .
Co2 Na1 O1 C2 112.8(4) . .
Co2 Na1 O1 C2 -176.5(4) 2_656 .
O2 Na1 O1 Co2 -81.73(10) 2_656 2_656
O5 Na1 O1 Co2 168.22(8) . 2_656
O2 Na1 O1 Co2 11.31(8) . 2_656
O3 Na1 O1 Co2 58.5(3) . 2_656
C4 Na1 O1 Co2 144.80(10) . 2_656
C1 Na1 O1 Co2 37.48(9) . 2_656
Na1 Na1 O1 Co2 -32.25(9) 2_656 2_656
Co1 Na1 O1 Co2 158.99(8) . 2_656
Co2 Na1 O1 Co2 -70.71(15) . 2_656
C10 C1 O2 Co2 -176.6(2) . 2_656
C5 C1 O2 Co2 3.8(3) . 2_656
Na1 C1 O2 Co2 99.86(13) . 2_656
C10 C1 O2 Na1 -1.8(5) . 2_656
C5 C1 O2 Na1 178.6(2) . 2_656
Na1 C1 O2 Na1 -85.3(3) . 2_656
C10 C1 O2 Na1 83.6(3) . .
C5 C1 O2 Na1 -96.0(3) . .
O2 Na1 O2 C1 -147.4(2) 2_656 .
O1 Na1 O2 C1 102.76(19) . .
O5 Na1 O2 C1 5.8(3) . .
O3 Na1 O2 C1 -65.32(19) . .
C4 Na1 O2 C1 27.0(2) . .
Na1 Na1 O2 C1 -147.4(2) 2_656 .
Co1 Na1 O2 C1 -52.2(2) . .
Co2 Na1 O2 C1 -109.40(18) . .
Co2 Na1 O2 C1 114.1(2) 2_656 .
O2 Na1 O2 Co2 98.44(9) 2_656 2_656
O1 Na1 O2 Co2 -11.38(8) . 2_656
O5 Na1 O2 Co2 -108.3(2) . 2_656
O3 Na1 O2 Co2 -179.47(8) . 2_656
C4 Na1 O2 Co2 -87.12(14) . 2_656
C1 Na1 O2 Co2 -114.1(2) . 2_656
Na1 Na1 O2 Co2 98.44(9) 2_656 2_656
Co1 Na1 O2 Co2 -166.34(6) . 2_656
Co2 Na1 O2 Co2 136.46(6) . 2_656
O2 Na1 O2 Na1 0.0 2_656 2_656
O1 Na1 O2 Na1 -109.82(9) . 2_656
O5 Na1 O2 Na1 153.2(2) . 2_656
O3 Na1 O2 Na1 82.09(8) . 2_656
C4 Na1 O2 Na1 174.44(14) . 2_656
C1 Na1 O2 Na1 147.4(2) . 2_656
Co1 Na1 O2 Na1 95.22(9) . 2_656
Co2 Na1 O2 Na1 38.02(6) . 2_656
Co2 Na1 O2 Na1 -98.44(9) 2_656 2_656
C7 C3 O3 Co1 -162.8(3) . .
C25 C3 O3 Co1 19.0(3) . .
C7 C3 O3 Co2 92.3(3) . .
C25 C3 O3 Co2 -85.9(3) . .
C7 C3 O3 Na1 -33.9(6) . .
C25 C3 O3 Na1 147.9(3) . .
O5 Co1 O3 C3 149.7(2) . .
O4 Co1 O3 C3 -109.6(2) . .
N3 Co1 O3 C3 -18.3(2) . .
N4 Co1 O3 C3 -95.2(3) . .
N5 Co1 O3 C3 70.7(2) . .
Na1 Co1 O3 C3 157.5(2) . .
O5 Co1 O3 Co2 -95.14(9) . .
O4 Co1 O3 Co2 5.54(8) . .
N3 Co1 O3 Co2 96.85(10) . .
N4 Co1 O3 Co2 19.9(3) . .
N5 Co1 O3 Co2 -174.20(10) . .
Na1 Co1 O3 Co2 -87.40(8) . .
O5 Co1 O3 Na1 -7.74(9) . .
O4 Co1 O3 Na1 92.94(9) . .
N3 Co1 O3 Na1 -175.75(10) . .
N4 Co1 O3 Na1 107.3(3) . .
N5 Co1 O3 Na1 -86.79(10) . .
O2 Co2 O3 C3 -155.7(2) 2_656 .
O4 Co2 O3 C3 108.6(2) . .
O1 Co2 O3 C3 -67.8(2) 2_656 .
N1 Co2 O3 C3 11.4(2) 2_656 .
N2 Co2 O3 C3 -159.3(6) 2_656 .
Na1 Co2 O3 C3 -156.6(2) . .
Na1 Co2 O3 C3 -109.5(2) 2_656 .
O2 Co2 O3 Co1 90.00(8) 2_656 .
O4 Co2 O3 Co1 -5.68(8) . .
O1 Co2 O3 Co1 177.95(8) 2_656 .
N1 Co2 O3 Co1 -102.91(10) 2_656 .
N2 Co2 O3 Co1 86.4(6) 2_656 .
Na1 Co2 O3 Co1 89.16(8) . .
Na1 Co2 O3 Co1 136.25(7) 2_656 .
O2 Co2 O3 Na1 0.84(7) 2_656 .
O4 Co2 O3 Na1 -94.84(8) . .
O1 Co2 O3 Na1 88.79(8) 2_656 .
N1 Co2 O3 Na1 167.93(9) 2_656 .
N2 Co2 O3 Na1 -2.7(6) 2_656 .
Na1 Co2 O3 Na1 47.09(6) 2_656 .
O2 Na1 O3 C3 130.4(4) 2_656 .
O1 Na1 O3 C3 -12.6(6) . .
O5 Na1 O3 C3 -126.3(4) . .
O2 Na1 O3 C3 32.4(4) . .
C4 Na1 O3 C3 -99.2(4) . .
C1 Na1 O3 C3 8.3(4) . .
Na1 Na1 O3 C3 78.9(4) 2_656 .
Co1 Na1 O3 C3 -133.1(4) . .
Co2 Na1 O3 C3 131.1(4) . .
Co2 Na1 O3 C3 31.9(4) 2_656 .
O2 Na1 O3 Co1 -96.55(8) 2_656 .
O1 Na1 O3 Co1 120.5(3) . .
O5 Na1 O3 Co1 6.75(7) . .
O2 Na1 O3 Co1 165.43(8) . .
C4 Na1 O3 Co1 33.86(9) . .
C1 Na1 O3 Co1 141.36(9) . .
Na1 Na1 O3 Co1 -148.07(8) 2_656 .
Co2 Na1 O3 Co1 -95.79(8) . .
Co2 Na1 O3 Co1 165.00(6) 2_656 .
O2 Na1 O3 Co2 -0.75(6) 2_656 .
O1 Na1 O3 Co2 -143.8(3) . .
O5 Na1 O3 Co2 102.54(8) . .
O2 Na1 O3 Co2 -98.77(7) . .
C4 Na1 O3 Co2 129.66(9) . .
C1 Na1 O3 Co2 -122.84(8) . .
Na1 Na1 O3 Co2 -52.28(6) 2_656 .
Co1 Na1 O3 Co2 95.79(8) . .
Co2 Na1 O3 Co2 -99.21(8) 2_656 .
C41 C9 O4 Co2 -0.1(6) . .
C19 C9 O4 Co2 -178.5(2) . .
C41 C9 O4 Co1 -176.8(3) . .
C19 C9 O4 Co1 4.8(4) . .
O2 Co2 O4 C9 98.4(3) 2_656 .
O1 Co2 O4 C9 -149.3(5) 2_656 .
N1 Co2 O4 C9 -77.8(3) 2_656 .
N2 Co2 O4 C9 17.0(3) 2_656 .
O3 Co2 O4 C9 -171.0(3) . .
Na1 Co2 O4 C9 140.4(3) . .
Na1 Co2 O4 C9 121.8(3) 2_656 .
O2 Co2 O4 Co1 -84.64(10) 2_656 .
O1 Co2 O4 Co1 27.6(6) 2_656 .
N1 Co2 O4 Co1 99.15(11) 2_656 .
N2 Co2 O4 Co1 -166.07(11) 2_656 .
O3 Co2 O4 Co1 5.94(9) . .
Na1 Co2 O4 Co1 -42.67(8) . .
Na1 Co2 O4 Co1 -61.29(14) 2_656 .
O5 Co1 O4 C9 -94.6(2) . .
N3 Co1 O4 C9 92.3(2) . .
O3 Co1 O4 C9 171.5(2) . .
N4 Co1 O4 C9 -3.4(2) . .
N5 Co1 O4 C9 173.2(7) . .
Na1 Co1 O4 C9 -138.4(2) . .
O5 Co1 O4 Co2 87.52(10) . .
N3 Co1 O4 Co2 -85.61(12) . .
O3 Co1 O4 Co2 -6.40(9) . .
N4 Co1 O4 Co2 178.69(12) . .
N5 Co1 O4 Co2 -4.7(8) . .
Na1 Co1 O4 Co2 43.70(8) . .
C16 C4 O5 Co1 176.8(2) . .
C8 C4 O5 Co1 0.0(3) . .
Na1 C4 O5 Co1 97.66(14) . .
C16 C4 O5 Na1 79.1(3) . .
C8 C4 O5 Na1 -97.7(3) . .
O4 Co1 O5 C4 -169.35(19) . .
N3 Co1 O5 C4 -21.6(5) . .
O3 Co1 O5 C4 -87.1(2) . .
N4 Co1 O5 C4 111.5(2) . .
N5 Co1 O5 C4 1.8(2) . .
Na1 Co1 O5 C4 -95.4(2) . .
O4 Co1 O5 Na1 -73.99(9) . .
N3 Co1 O5 Na1 73.8(5) . .
O3 Co1 O5 Na1 8.26(9) . .
N4 Co1 O5 Na1 -153.14(11) . .
N5 Co1 O5 Na1 97.14(10) . .
O2 Na1 O5 C4 -172.71(19) 2_656 .
O1 Na1 O5 C4 -55.8(2) . .
O2 Na1 O5 C4 34.3(3) . .
O3 Na1 O5 C4 108.6(2) . .
C1 Na1 O5 C4 37.7(2) . .
Na1 Na1 O5 C4 170.9(2) 2_656 .
Co1 Na1 O5 C4 115.7(2) . .
Co2 Na1 O5 C4 151.21(19) . .
Co2 Na1 O5 C4 -43.6(2) 2_656 .
O2 Na1 O5 Co1 71.58(10) 2_656 .
O1 Na1 O5 Co1 -171.48(9) . .
O2 Na1 O5 Co1 -81.5(2) . .
O3 Na1 O5 Co1 -7.11(8) . .
C4 Na1 O5 Co1 -115.7(2) . .
C1 Na1 O5 Co1 -77.99(14) . .
Na1 Na1 O5 Co1 55.2(2) 2_656 .
Co2 Na1 O5 Co1 35.50(7) . .
Co2 Na1 O5 Co1 -159.27(8) 2_656 .
